data_7026240
loop_
_publ_author_name
'Boutadla, Youcef'
'Davies, David L.'
'Al-Duaij, Omar'
'Fawcett, John'
'Jones, Rachel C.'
'Singh, Kuldip'

_publ_section_title
;
 Alkyne insertion into cyclometallated pyrazole and imine complexes of
 iridium, rhodium and ruthenium; relevance to catalytic formation of
 carbo- and heterocycles.
;
_journal_issue 43
_journal_name_full 'Dalton transactions (Cambridge, England : 2003)'
_journal_page_first 10447
_journal_page_last 10457
_journal_paper_doi 10.1039/c0dt00280a
_journal_volume 39
_journal_year 2010
_chemical_formula_moiety '4(C33 H31 Cl N2 Ru), H2 O, 2H2 O'
_chemical_formula_sum 'C132 H130 Cl4 N8 O3 Ru4'
_chemical_formula_weight 2422.52
_chemical_name_systematic
;
?
;
_space_group_IT_number 29
_symmetry_cell_setting orthorhombic
_symmetry_space_group_name_Hall 'P 2c -2ac'
_symmetry_space_group_name_H-M 'P c a 21'
_atom_sites_solution_hydrogens geom
_atom_sites_solution_primary direct
_atom_sites_solution_secondary difmap
_audit_creation_method SHELXL-97
_cell_angle_alpha 90.00
_cell_angle_beta 90.00
_cell_angle_gamma 90.00
_cell_formula_units_Z 2
_cell_length_a 23.312(3)
_cell_length_b 13.9149(18)
_cell_length_c 16.938(2)
_cell_measurement_reflns_used 883
_cell_measurement_temperature 150(2)
_cell_measurement_theta_max 23.375
_cell_measurement_theta_min 2.577
_cell_volume 5494.4(12)
_computing_cell_refinement 'Bruker SMART'
_computing_data_collection 'Bruker SMART'
_computing_data_reduction 'Bruker SHELXTL'
_computing_molecular_graphics 'Bruker SHELXTL'
_computing_publication_material 'Bruker SHELXTL'
_computing_structure_refinement 'SHELXL-97 (Sheldrick, 1997)'
_computing_structure_solution 'SHELXS-97 (Sheldrick, 1990)'
_diffrn_ambient_temperature 150(2)
_diffrn_measured_fraction_theta_full 0.999
_diffrn_measured_fraction_theta_max 0.999
_diffrn_measurement_device_type 'Bruker Apex 2000 CCD area detector'
_diffrn_measurement_method 'phi and omega scans'
_diffrn_radiation_monochromator graphite
_diffrn_radiation_source 'fine-focus sealed tube'
_diffrn_radiation_type MoK\a
_diffrn_radiation_wavelength 0.71073
_diffrn_reflns_av_R_equivalents 0.0988
_diffrn_reflns_av_sigmaI/netI 0.0990
_diffrn_reflns_limit_h_max 28
_diffrn_reflns_limit_h_min -28
_diffrn_reflns_limit_k_max 17
_diffrn_reflns_limit_k_min -17
_diffrn_reflns_limit_l_max 20
_diffrn_reflns_limit_l_min -20
_diffrn_reflns_number 41341
_diffrn_reflns_theta_full 26.00
_diffrn_reflns_theta_max 26.00
_diffrn_reflns_theta_min 1.46
_exptl_absorpt_coefficient_mu 0.696
_exptl_absorpt_correction_T_max 0.802
_exptl_absorpt_correction_T_min 0.698
_exptl_absorpt_correction_type empirical
_exptl_absorpt_process_details
;
absorption correction based on 12818 reflections(SADABS);Rint 0.0962 before
correction and 0.0500 after.
;
_exptl_crystal_colour orange
_exptl_crystal_density_diffrn 1.464
_exptl_crystal_density_method 'not measured'
_exptl_crystal_description block
_exptl_crystal_F_000 2492
_exptl_crystal_size_max 0.18
_exptl_crystal_size_mid 0.13
_exptl_crystal_size_min 0.11
_refine_diff_density_max 0.814
_refine_diff_density_min -0.440
_refine_diff_density_rms 0.082
_refine_ls_abs_structure_details 'Flack H D (1983), Acta Cryst. A39, 876-881'
_refine_ls_abs_structure_Flack 0.48(3)
_refine_ls_extinction_method none
_refine_ls_goodness_of_fit_ref 0.887
_refine_ls_hydrogen_treatment constr
_refine_ls_matrix_type full
_refine_ls_number_parameters 692
_refine_ls_number_reflns 10752
_refine_ls_number_restraints 1
_refine_ls_restrained_S_all 0.887
_refine_ls_R_factor_all 0.0646
_refine_ls_R_factor_gt 0.0461
_refine_ls_shift/su_max 0.001
_refine_ls_shift/su_mean 0.000
_refine_ls_structure_factor_coef Fsqd
_refine_ls_weighting_details 'calc w=1/[\s^2^(Fo^2^)+(0.0174P)^2^+0.0000P] where P=(Fo^2^+2Fc^2^)/3'
_refine_ls_weighting_scheme calc
_refine_ls_wR_factor_gt 0.0724
_refine_ls_wR_factor_ref 0.0775
_reflns_number_gt 8470
_reflns_number_total 10752
_reflns_threshold_expression >2sigma(I)
_cod_data_source_file c0dt00280a.txt
_cod_data_source_block 09079
_cod_depositor_comments
;
The following automatic conversions were performed:

'_symmetry_cell_setting' value 'Orthorhombic' changed to
'orthorhombic' according to
/home/saulius/struct/CIF-dictionaries/cif_core.dic dictionary named
'cif_core.dic' version 2.4.2 from 2011-04-26.

Automatic conversion script
Id: cif_fix_values 1891 2012-01-12 08:04:46Z andrius 
;
_cod_original_sg_symbol_H-M Pca2(1)
_cod_database_code 7026240

loop_
_symmetry_equiv_pos_as_xyz
'x, y, z'
'-x, -y, z+1/2'
'-x+1/2, y, z+1/2'
'x+1/2, -y, z'

loop_
_atom_site_label
_atom_site_type_symbol
_atom_site_fract_x
_atom_site_fract_y
_atom_site_fract_z
_atom_site_U_iso_or_equiv
_atom_site_adp_type
_atom_site_occupancy
_atom_site_symmetry_multiplicity
_atom_site_calc_flag
_atom_site_refinement_flags
Ru1 Ru 0.135816(16) 0.07809(3) 0.54928(2) 0.01779(9) Uani 1 1 d .
Cl1 Cl 0.11610(6) -0.07963(10) 0.60406(8) 0.0295(3) Uani 1 1 d .
N1 N 0.1071(2) 0.0191(3) 0.4440(3) 0.0209(12) Uani 1 1 d .
N2 N 0.12317(19) 0.0511(3) 0.3710(3) 0.0194(11) Uani 1 1 d .
C1 C 0.2162(2) 0.0310(4) 0.5082(3) 0.0205(13) Uani 1 1 d .
C2 C 0.2412(2) 0.0637(4) 0.4421(3) 0.0208(13) Uani 1 1 d .
C3 C 0.2144(2) 0.1381(4) 0.3891(3) 0.0218(13) Uani 1 1 d .
C4 C 0.1590(2) 0.1349(4) 0.3591(3) 0.0195(12) Uani 1 1 d .
C5 C 0.0698(2) -0.0508(4) 0.4292(3) 0.0243(14) Uani 1 1 d .
H5 H 0.0511 -0.0875 0.4689 0.029 Uiso 1 1 calc R
C6 C 0.0615(2) -0.0640(4) 0.3487(3) 0.0277(14) Uani 1 1 d .
H6 H 0.0373 -0.1098 0.3238 0.033 Uiso 1 1 calc R
C7 C 0.0949(3) 0.0021(4) 0.3135(4) 0.0274(16) Uani 1 1 d .
H7 H 0.0982 0.0126 0.2583 0.033 Uiso 1 1 calc R
C8 C 0.1354(2) 0.2086(4) 0.3153(3) 0.0219(14) Uani 1 1 d .
H8 H 0.0968 0.2048 0.2977 0.026 Uiso 1 1 calc R
C9 C 0.1685(2) 0.2881(4) 0.2970(3) 0.0246(14) Uani 1 1 d .
H9 H 0.1527 0.3395 0.2672 0.029 Uiso 1 1 calc R
C10 C 0.2238(3) 0.2922(4) 0.3222(3) 0.0294(15) Uani 1 1 d .
H10 H 0.2471 0.3457 0.3084 0.035 Uiso 1 1 calc R
C11 C 0.2465(2) 0.2187(4) 0.3677(3) 0.0238(14) Uani 1 1 d .
H11 H 0.2852 0.2234 0.3850 0.029 Uiso 1 1 calc R
C12 C 0.2455(2) -0.0449(4) 0.5553(4) 0.0233(12) Uani 1 1 d .
C13 C 0.2589(2) -0.0338(4) 0.6347(3) 0.0271(15) Uani 1 1 d .
H13 H 0.2494 0.0246 0.6607 0.032 Uiso 1 1 calc R
C14 C 0.2859(3) -0.1064(5) 0.6770(4) 0.0381(17) Uani 1 1 d .
H14 H 0.2953 -0.0970 0.7310 0.046 Uiso 1 1 calc R
C15 C 0.2988(3) -0.1920(5) 0.6405(4) 0.0407(18) Uani 1 1 d .
H15 H 0.3174 -0.2418 0.6691 0.049 Uiso 1 1 calc R
C16 C 0.2849(2) -0.2051(4) 0.5626(4) 0.0321(16) Uani 1 1 d .
H16 H 0.2927 -0.2649 0.5378 0.038 Uiso 1 1 calc R
C17 C 0.2599(2) -0.1328(4) 0.5208(3) 0.0284(14) Uani 1 1 d .
H17 H 0.2520 -0.1426 0.4664 0.034 Uiso 1 1 calc R
C18 C 0.3003(2) 0.0352(4) 0.4165(3) 0.0191(14) Uani 1 1 d .
C19 C 0.3478(2) 0.0460(4) 0.4662(4) 0.0273(15) Uani 1 1 d .
H19 H 0.3427 0.0712 0.5179 0.033 Uiso 1 1 calc R
C20 C 0.4018(3) 0.0205(4) 0.4407(4) 0.0334(17) Uani 1 1 d .
H20 H 0.4338 0.0287 0.4748 0.040 Uiso 1 1 calc R
C21 C 0.4098(3) -0.0170(4) 0.3659(4) 0.0345(17) Uani 1 1 d .
H21 H 0.4472 -0.0353 0.3491 0.041 Uiso 1 1 calc R
C22 C 0.3645(3) -0.0277(4) 0.3166(4) 0.0330(15) Uani 1 1 d .
H22 H 0.3700 -0.0526 0.2649 0.040 Uiso 1 1 calc R
C23 C 0.3100(3) -0.0019(4) 0.3419(3) 0.0277(15) Uani 1 1 d .
H23 H 0.2785 -0.0099 0.3070 0.033 Uiso 1 1 calc R
C24 C 0.0890(2) 0.2071(4) 0.5235(3) 0.0229(13) Uani 1 1 d .
H24 H 0.0709 0.2130 0.4701 0.027 Uiso 1 1 calc R
C25 C 0.0562(2) 0.1647(4) 0.5843(3) 0.0214(13) Uani 1 1 d .
C26 C 0.0876(2) 0.1370(4) 0.6510(3) 0.0229(13) Uani 1 1 d .
H26 H 0.0695 0.0907 0.6888 0.028 Uiso 1 1 calc R
C27 C 0.1465(2) 0.1576(4) 0.6598(3) 0.0226(13) Uani 1 1 d .
H27 H 0.1681 0.1270 0.7041 0.027 Uiso 1 1 calc R
C28 C 0.1769(3) 0.2071(4) 0.6014(3) 0.0243(14) Uani 1 1 d .
C29 C 0.1476(2) 0.2332(3) 0.5311(3) 0.0196(13) Uani 1 1 d .
H29 H 0.1695 0.2573 0.4844 0.024 Uiso 1 1 calc R
C30 C -0.0065(2) 0.1444(4) 0.5721(3) 0.0234(13) Uani 1 1 d .
H30 H -0.0114 0.1226 0.5162 0.028 Uiso 1 1 calc R
C31 C -0.0311(3) 0.0666(5) 0.6247(4) 0.0414(18) Uani 1 1 d .
H31A H -0.0112 0.0058 0.6145 0.062 Uiso 1 1 calc R
H31B H -0.0721 0.0589 0.6136 0.062 Uiso 1 1 calc R
H31C H -0.0259 0.0848 0.6802 0.062 Uiso 1 1 calc R
C32 C -0.0412(3) 0.2367(4) 0.5819(4) 0.043(2) Uani 1 1 d .
H32A H -0.0342 0.2637 0.6345 0.064 Uiso 1 1 calc R
H32B H -0.0821 0.2224 0.5759 0.064 Uiso 1 1 calc R
H32C H -0.0294 0.2833 0.5416 0.064 Uiso 1 1 calc R
C33 C 0.2395(2) 0.2322(4) 0.6098(4) 0.0317(15) Uani 1 1 d .
H33A H 0.2436 0.3017 0.6172 0.047 Uiso 1 1 calc R
H33B H 0.2602 0.2126 0.5620 0.047 Uiso 1 1 calc R
H33C H 0.2556 0.1985 0.6556 0.047 Uiso 1 1 calc R
Ru1A Ru 0.502788(17) 0.41419(3) 0.39873(2) 0.01586(9) Uani 1 1 d .
Cl1A Cl 0.52317(6) 0.56621(9) 0.33416(8) 0.0254(3) Uani 1 1 d .
N1A N 0.52961(19) 0.4795(3) 0.5039(3) 0.0147(10) Uani 1 1 d .
N2A N 0.51259(18) 0.4496(3) 0.5766(3) 0.0173(11) Uani 1 1 d .
C1A C 0.4232(2) 0.4623(3) 0.4377(3) 0.0153(12) Uani 1 1 d .
C2A C 0.3966(2) 0.4313(4) 0.5035(3) 0.0180(12) Uani 1 1 d .
C3A C 0.4229(2) 0.3590(3) 0.5576(3) 0.0151(11) Uani 1 1 d .
C4A C 0.4782(2) 0.3651(4) 0.5891(3) 0.0167(12) Uani 1 1 d .
C5A C 0.5655(2) 0.5513(4) 0.5172(3) 0.0199(14) Uani 1 1 d .
H5A H 0.5841 0.5875 0.4772 0.024 Uiso 1 1 calc R
C6A C 0.5723(2) 0.5668(4) 0.5981(4) 0.0243(14) Uani 1 1 d .
H6A H 0.5959 0.6135 0.6229 0.029 Uiso 1 1 calc R
C7A C 0.5383(2) 0.5011(4) 0.6335(3) 0.0144(12) Uani 1 1 d .
H7A H 0.5334 0.4929 0.6888 0.017 Uiso 1 1 calc R
C8A C 0.5019(3) 0.2933(4) 0.6355(3) 0.0245(14) Uani 1 1 d .
H8A H 0.5398 0.2997 0.6552 0.029 Uiso 1 1 calc R
C9A C 0.4701(3) 0.2128(4) 0.6529(3) 0.0270(14) Uani 1 1 d .
H9A H 0.4857 0.1636 0.6853 0.032 Uiso 1 1 calc R
C10A C 0.4151(2) 0.2043(4) 0.6227(3) 0.0236(13) Uani 1 1 d .
H10A H 0.3931 0.1484 0.6339 0.028 Uiso 1 1 calc R
C11A C 0.3919(2) 0.2761(4) 0.5766(3) 0.0223(14) Uani 1 1 d .
H11A H 0.3538 0.2691 0.5573 0.027 Uiso 1 1 calc R
C12A C 0.3938(2) 0.5393(3) 0.3891(3) 0.0176(12) Uani 1 1 d .
C13A C 0.3805(2) 0.5270(4) 0.3096(3) 0.0241(14) Uani 1 1 d .
H13A H 0.3887 0.4671 0.2850 0.029 Uiso 1 1 calc R
C14A C 0.3558(2) 0.5993(4) 0.2655(4) 0.0307(15) Uani 1 1 d .
H14A H 0.3469 0.5886 0.2115 0.037 Uiso 1 1 calc R
C15A C 0.3440(2) 0.6871(4) 0.2995(4) 0.0294(15) Uani 1 1 d .
H15A H 0.3272 0.7371 0.2691 0.035 Uiso 1 1 calc R
C16A C 0.3565(2) 0.7012(4) 0.3770(4) 0.0324(15) Uani 1 1 d .
H16A H 0.3482 0.7615 0.4007 0.039 Uiso 1 1 calc R
C17A C 0.3813(2) 0.6283(4) 0.4223(3) 0.0243(14) Uani 1 1 d .
H17A H 0.3897 0.6396 0.4764 0.029 Uiso 1 1 calc R
C18A C 0.3363(2) 0.4574(4) 0.5275(3) 0.0164(13) Uani 1 1 d .
C19A C 0.2909(2) 0.4472(4) 0.4756(3) 0.0216(13) Uani 1 1 d .
H19A H 0.2981 0.4239 0.4238 0.026 Uiso 1 1 calc R
C20A C 0.2358(3) 0.4696(4) 0.4969(4) 0.0266(15) Uani 1 1 d .
H20A H 0.2056 0.4619 0.4597 0.032 Uiso 1 1 calc R
C21A C 0.2237(2) 0.5028(4) 0.5704(4) 0.0303(16) Uani 1 1 d .
H21A H 0.1854 0.5181 0.5848 0.036 Uiso 1 1 calc R
C22A C 0.2680(3) 0.5140(4) 0.6240(4) 0.0344(18) Uani 1 1 d .
H22A H 0.2604 0.5377 0.6756 0.041 Uiso 1 1 calc R
C23A C 0.3237(3) 0.4905(4) 0.6022(3) 0.0279(14) Uani 1 1 d .
H23A H 0.3538 0.4975 0.6396 0.033 Uiso 1 1 calc R
C24A C 0.5508(2) 0.2869(3) 0.4305(3) 0.0170(12) Uani 1 1 d .
H24A H 0.5690 0.2843 0.4839 0.020 Uiso 1 1 calc R
C25A C 0.5827(2) 0.3275(4) 0.3674(3) 0.0199(13) Uani 1 1 d .
C26A C 0.5518(2) 0.3487(4) 0.2992(3) 0.0195(13) Uani 1 1 d .
H26A H 0.5697 0.3925 0.2594 0.023 Uiso 1 1 calc R
C27A C 0.4916(2) 0.3267(4) 0.2915(3) 0.0213(13) Uani 1 1 d .
H27A H 0.4695 0.3535 0.2459 0.026 Uiso 1 1 calc R
C28A C 0.4621(2) 0.2817(4) 0.3537(3) 0.0180(12) Uani 1 1 d .
C29A C 0.4927(3) 0.2605(3) 0.4235(3) 0.0196(13) Uani 1 1 d .
H29A H 0.4712 0.2400 0.4717 0.024 Uiso 1 1 calc R
C30A C 0.6457(2) 0.3492(4) 0.3768(3) 0.0271(14) Uani 1 1 d .
H30A H 0.6514 0.3747 0.4314 0.032 Uiso 1 1 calc R
C31A C 0.6683(2) 0.4244(4) 0.3197(3) 0.0348(16) Uani 1 1 d .
H31D H 0.6693 0.3975 0.2662 0.052 Uiso 1 1 calc R
H31E H 0.7072 0.4433 0.3355 0.052 Uiso 1 1 calc R
H31F H 0.6432 0.4808 0.3206 0.052 Uiso 1 1 calc R
C32A C 0.6800(3) 0.2557(4) 0.3704(4) 0.052(2) Uani 1 1 d .
H32D H 0.6664 0.2100 0.4102 0.079 Uiso 1 1 calc R
H32E H 0.7208 0.2692 0.3792 0.079 Uiso 1 1 calc R
H32F H 0.6748 0.2281 0.3177 0.079 Uiso 1 1 calc R
C33A C 0.3999(2) 0.2560(4) 0.3472(4) 0.0270(15) Uani 1 1 d .
H33D H 0.3824 0.2928 0.3042 0.041 Uiso 1 1 calc R
H33E H 0.3805 0.2712 0.3970 0.041 Uiso 1 1 calc R
H33F H 0.3962 0.1871 0.3363 0.041 Uiso 1 1 calc R
O1 O 0.6496(4) 0.2946(6) 0.5825(5) 0.044(2) Uani 0.50 1 d P
H1B H 0.6334 0.2311 0.5898 0.053 Uiso 0.50 1 d PR
H2B H 0.6935 0.2768 0.5801 0.053 Uiso 0.50 1 d PR
O2 O 0.4933(2) 0.7865(3) 0.3596(3) 0.0587(16) Uani 1 1 d .

loop_
_atom_site_aniso_label
_atom_site_aniso_U_11
_atom_site_aniso_U_22
_atom_site_aniso_U_33
_atom_site_aniso_U_23
_atom_site_aniso_U_13
_atom_site_aniso_U_12
Ru1 0.0194(2) 0.0164(2) 0.0175(2) -0.0004(2) 0.0005(2) -0.00118(19)
Cl1 0.0355(9) 0.0236(8) 0.0296(8) 0.0067(7) 0.0015(7) -0.0032(7)
N1 0.021(3) 0.020(3) 0.022(3) 0.001(2) -0.001(2) -0.005(2)
N2 0.017(3) 0.022(3) 0.019(3) 0.002(2) 0.001(2) -0.001(2)
C1 0.026(3) 0.015(3) 0.021(3) -0.004(2) 0.002(3) -0.001(2)
C2 0.024(3) 0.019(3) 0.020(3) 0.001(2) -0.009(2) -0.002(2)
C3 0.020(3) 0.027(3) 0.019(3) 0.001(3) 0.003(3) -0.001(2)
C4 0.020(3) 0.013(3) 0.025(3) 0.002(2) 0.003(3) -0.001(2)
C5 0.023(3) 0.018(3) 0.032(3) 0.002(3) 0.007(3) -0.006(2)
C6 0.036(4) 0.026(4) 0.020(3) -0.003(3) -0.007(3) -0.016(3)
C7 0.037(4) 0.023(4) 0.023(3) 0.002(3) -0.005(3) 0.000(3)
C8 0.017(3) 0.031(4) 0.019(3) -0.002(3) -0.007(2) 0.004(3)
C9 0.035(4) 0.016(3) 0.023(3) 0.002(3) -0.007(3) 0.000(3)
C10 0.041(4) 0.020(3) 0.027(4) 0.001(3) 0.006(3) -0.011(3)
C11 0.019(3) 0.028(3) 0.024(3) -0.001(3) -0.001(3) -0.008(3)
C12 0.025(3) 0.027(3) 0.018(3) 0.002(3) 0.002(3) 0.000(2)
C13 0.028(4) 0.026(3) 0.028(4) 0.000(3) 0.002(3) 0.007(3)
C14 0.044(4) 0.046(4) 0.025(4) 0.007(3) -0.002(3) 0.012(3)
C15 0.043(5) 0.039(4) 0.040(4) 0.013(3) 0.007(4) 0.023(3)
C16 0.035(4) 0.023(3) 0.039(4) 0.002(3) 0.005(3) 0.010(3)
C17 0.033(4) 0.025(3) 0.028(3) -0.002(3) 0.002(3) 0.001(3)
C18 0.020(3) 0.015(3) 0.022(4) 0.006(2) 0.003(3) -0.004(2)
C19 0.022(4) 0.033(4) 0.027(3) 0.010(3) -0.001(3) -0.004(3)
C20 0.031(4) 0.024(4) 0.045(4) 0.020(3) -0.004(3) 0.005(3)
C21 0.036(4) 0.021(3) 0.047(4) 0.007(3) 0.020(3) 0.009(3)
C22 0.045(4) 0.019(3) 0.035(4) -0.003(3) 0.018(4) -0.001(3)
C23 0.037(4) 0.031(4) 0.015(3) -0.002(3) 0.008(3) -0.004(3)
C24 0.028(3) 0.020(3) 0.021(3) -0.004(2) -0.001(3) 0.004(3)
C25 0.024(3) 0.018(3) 0.022(3) -0.002(2) 0.004(3) 0.001(2)
C26 0.027(4) 0.021(3) 0.021(3) 0.004(2) 0.007(3) 0.001(3)
C27 0.027(3) 0.024(3) 0.017(3) -0.006(2) 0.003(3) 0.001(3)
C28 0.033(4) 0.016(3) 0.024(3) -0.008(3) -0.003(3) 0.005(3)
C29 0.022(3) 0.016(3) 0.020(4) -0.005(2) 0.005(2) -0.002(2)
C30 0.019(3) 0.033(3) 0.018(3) -0.007(2) 0.003(2) -0.002(3)
C31 0.026(4) 0.057(5) 0.042(4) 0.009(4) 0.003(3) -0.009(3)
C32 0.024(4) 0.036(4) 0.069(6) -0.001(4) -0.006(4) 0.004(3)
C33 0.023(4) 0.032(4) 0.040(4) -0.003(3) -0.002(3) -0.005(3)
Ru1A 0.0169(2) 0.01476(18) 0.01596(19) -0.0009(2) 0.00099(18) 0.00029(19)
Cl1A 0.0282(8) 0.0192(8) 0.0288(8) 0.0054(6) 0.0024(7) -0.0011(6)
N1A 0.017(3) 0.013(3) 0.014(2) -0.001(2) 0.002(2) 0.003(2)
N2A 0.015(2) 0.017(2) 0.020(3) -0.002(2) -0.0014(19) -0.0023(19)
C1A 0.016(3) 0.013(3) 0.017(3) -0.008(2) -0.004(2) 0.000(2)
C2A 0.018(3) 0.014(3) 0.022(3) -0.007(2) 0.003(2) -0.003(2)
C3A 0.017(3) 0.014(3) 0.014(3) -0.004(2) 0.002(3) 0.003(2)
C4A 0.024(3) 0.014(3) 0.012(3) -0.005(2) 0.002(2) 0.000(2)
C5A 0.019(3) 0.016(3) 0.024(3) -0.002(2) 0.005(3) -0.003(2)
C6A 0.024(3) 0.016(3) 0.033(4) -0.007(3) -0.003(3) -0.004(3)
C7A 0.018(3) 0.018(3) 0.007(3) -0.004(2) -0.005(2) 0.003(3)
C8A 0.030(4) 0.026(3) 0.017(3) 0.001(3) -0.005(3) -0.004(3)
C9A 0.039(4) 0.019(3) 0.023(3) 0.008(3) 0.006(3) 0.004(3)
C10A 0.025(3) 0.023(3) 0.024(3) 0.004(3) 0.000(3) -0.006(3)
C11A 0.024(3) 0.022(3) 0.021(3) 0.001(2) 0.005(3) -0.003(3)
C12A 0.010(3) 0.018(3) 0.025(3) 0.003(3) 0.006(3) -0.003(2)
C13A 0.026(4) 0.023(3) 0.022(3) -0.001(3) 0.000(3) 0.000(3)
C14A 0.028(4) 0.041(4) 0.024(3) 0.002(3) -0.004(3) 0.006(3)
C15A 0.028(4) 0.029(4) 0.031(4) 0.018(3) 0.001(3) 0.012(3)
C16A 0.030(4) 0.024(3) 0.044(4) -0.001(3) 0.009(3) 0.010(3)
C17A 0.023(3) 0.027(3) 0.023(3) 0.001(2) 0.000(3) 0.000(2)
C18A 0.017(3) 0.015(3) 0.017(3) 0.000(2) 0.000(2) -0.001(2)
C19A 0.025(4) 0.018(3) 0.021(3) 0.000(2) 0.004(3) -0.003(2)
C20A 0.014(3) 0.036(4) 0.030(4) 0.002(3) 0.001(3) -0.001(3)
C21A 0.008(3) 0.036(4) 0.047(4) -0.007(3) -0.002(3) 0.003(3)
C22A 0.026(4) 0.046(4) 0.031(4) -0.016(3) 0.002(3) -0.003(3)
C23A 0.024(4) 0.029(3) 0.031(4) -0.003(3) -0.008(3) -0.006(3)
C24A 0.024(3) 0.011(3) 0.015(3) 0.000(2) 0.002(2) 0.003(2)
C25A 0.021(3) 0.016(3) 0.023(3) -0.005(2) -0.002(3) 0.008(2)
C26A 0.028(3) 0.015(3) 0.015(3) -0.002(2) 0.004(3) -0.002(2)
C27A 0.027(3) 0.018(3) 0.018(3) -0.003(2) -0.012(3) 0.007(3)
C28A 0.023(3) 0.011(3) 0.021(3) -0.002(2) 0.004(3) -0.002(2)
C29A 0.031(3) 0.010(3) 0.018(3) -0.004(2) 0.003(3) 0.003(3)
C30A 0.016(3) 0.037(4) 0.027(4) 0.002(3) -0.002(3) -0.007(3)
C31A 0.023(3) 0.042(4) 0.040(4) 0.005(3) 0.002(3) -0.007(3)
C32A 0.030(4) 0.048(5) 0.080(6) 0.025(4) 0.015(4) 0.012(3)
C33A 0.025(4) 0.025(3) 0.031(3) -0.010(3) -0.003(3) -0.002(3)
O1 0.047(6) 0.042(6) 0.043(6) -0.001(4) 0.010(5) -0.004(4)
O2 0.070(4) 0.040(3) 0.066(4) -0.003(2) 0.006(3) 0.004(3)

loop_
_atom_type_symbol
_atom_type_description
_atom_type_scat_dispersion_real
_atom_type_scat_dispersion_imag
_atom_type_scat_source
C C 0.0033 0.0016 'International Tables Vol C Tables 4.2.6.8 and 6.1.1.4'
H H 0.0000 0.0000 'International Tables Vol C Tables 4.2.6.8 and 6.1.1.4'
Cl Cl 0.1484 0.1585 'International Tables Vol C Tables 4.2.6.8 and 6.1.1.4'
N N 0.0061 0.0033 'International Tables Vol C Tables 4.2.6.8 and 6.1.1.4'
O O 0.0106 0.0060 'International Tables Vol C Tables 4.2.6.8 and 6.1.1.4'
Ru Ru -1.2594 0.8363 'International Tables Vol C Tables 4.2.6.8 and 6.1.1.4'

loop_
_geom_angle_atom_site_label_1
_geom_angle_atom_site_label_2
_geom_angle_atom_site_label_3
_geom_angle
N1 Ru1 C1 83.1(2)
N1 Ru1 C24 89.49(19)
C1 Ru1 C24 130.3(2)
N1 Ru1 C27 166.4(2)
C1 Ru1 C27 109.9(2)
C24 Ru1 C27 79.0(2)
N1 Ru1 C29 107.98(18)
C1 Ru1 C29 98.5(2)
C24 Ru1 C29 38.17(19)
C27 Ru1 C29 67.0(2)
N1 Ru1 C26 130.6(2)
C1 Ru1 C26 145.6(2)
C24 Ru1 C26 65.9(2)
C27 Ru1 C26 37.35(19)
C29 Ru1 C26 79.01(19)
N1 Ru1 C28 143.3(2)
C1 Ru1 C28 90.0(2)
C24 Ru1 C28 67.9(2)
C27 Ru1 C28 37.01(19)
C29 Ru1 C28 37.50(18)
C26 Ru1 C28 67.1(2)
N1 Ru1 C25 99.72(19)
C1 Ru1 C25 166.2(2)
C24 Ru1 C25 36.92(18)
C27 Ru1 C25 66.7(2)
C29 Ru1 C25 67.73(19)
C26 Ru1 C25 36.17(18)
C28 Ru1 C25 79.7(2)
N1 Ru1 Cl1 84.82(13)
C1 Ru1 Cl1 90.76(15)
C24 Ru1 Cl1 137.56(15)
C27 Ru1 Cl1 98.73(15)
C29 Ru1 Cl1 164.92(13)
C26 Ru1 Cl1 86.61(14)
C28 Ru1 Cl1 131.42(15)
C25 Ru1 Cl1 102.91(14)
C5 N1 N2 104.3(5)
C5 N1 Ru1 131.6(4)
N2 N1 Ru1 124.1(3)
C7 N2 N1 110.6(5)
C7 N2 C4 125.8(5)
N1 N2 C4 123.0(4)
C2 C1 C12 119.1(5)
C2 C1 Ru1 123.9(4)
C12 C1 Ru1 116.9(4)
C1 C2 C18 123.5(5)
C1 C2 C3 123.3(5)
C18 C2 C3 113.0(5)
C4 C3 C11 115.4(5)
C4 C3 C2 125.6(5)
C11 C3 C2 119.0(5)
C8 C4 C3 122.9(5)
C8 C4 N2 116.3(5)
C3 C4 N2 120.8(5)
N1 C5 C6 112.0(5)
N1 C5 H5 124.0
C6 C5 H5 124.0
C7 C6 C5 105.3(5)
C7 C6 H6 127.4
C5 C6 H6 127.4
C6 C7 N2 107.9(6)
C6 C7 H7 126.1
N2 C7 H7 126.1
C4 C8 C9 119.5(5)
C4 C8 H8 120.3
C9 C8 H8 120.3
C10 C9 C8 119.5(5)
C10 C9 H9 120.3
C8 C9 H9 120.3
C9 C10 C11 120.4(5)
C9 C10 H10 119.8
C11 C10 H10 119.8
C10 C11 C3 122.2(5)
C10 C11 H11 118.9
C3 C11 H11 118.9
C13 C12 C17 116.6(5)
C13 C12 C1 122.9(5)
C17 C12 C1 120.5(5)
C14 C13 C12 121.3(5)
C14 C13 H13 119.3
C12 C13 H13 119.3
C15 C14 C13 119.8(6)
C15 C14 H14 120.1
C13 C14 H14 120.1
C16 C15 C14 119.8(6)
C16 C15 H15 120.1
C14 C15 H15 120.1
C17 C16 C15 120.2(6)
C17 C16 H16 119.9
C15 C16 H16 119.9
C16 C17 C12 122.2(6)
C16 C17 H17 118.9
C12 C17 H17 118.9
C23 C18 C19 117.4(6)
C23 C18 C2 120.9(5)
C19 C18 C2 121.7(5)
C20 C19 C18 120.5(6)
C20 C19 H19 119.8
C18 C19 H19 119.8
C19 C20 C21 120.6(6)
C19 C20 H20 119.7
C21 C20 H20 119.7
C22 C21 C20 120.0(6)
C22 C21 H21 120.0
C20 C21 H21 120.0
C21 C22 C23 119.6(6)
C21 C22 H22 120.2
C23 C22 H22 120.2
C18 C23 C22 121.9(6)
C18 C23 H23 119.0
C22 C23 H23 119.0
C25 C24 C29 124.1(5)
C25 C24 Ru1 77.1(3)
C29 C24 Ru1 72.9(3)
C25 C24 H24 117.8
C29 C24 H24 117.8
Ru1 C24 H24 117.8
C26 C25 C24 115.0(5)
C26 C25 C30 124.5(5)
C24 C25 C30 120.3(5)
C26 C25 Ru1 69.0(3)
C24 C25 Ru1 66.0(3)
C30 C25 Ru1 130.8(4)
C25 C26 C27 122.5(5)
C25 C26 Ru1 74.8(3)
C27 C26 Ru1 70.3(3)
C25 C26 H26 118.3
C27 C26 H26 118.3
Ru1 C26 H26 118.3
C28 C27 C26 121.3(5)
C28 C27 Ru1 72.7(3)
C26 C27 Ru1 72.3(3)
C28 C27 H27 118.9
C26 C27 H27 118.9
Ru1 C27 H27 118.9
C27 C28 C29 118.3(5)
C27 C28 C33 122.6(5)
C29 C28 C33 119.1(5)
C27 C28 Ru1 70.3(3)
C29 C28 Ru1 70.4(3)
C33 C28 Ru1 130.0(4)
C28 C29 C24 118.3(5)
C28 C29 Ru1 72.1(3)
C24 C29 Ru1 69.0(3)
C28 C29 H29 120.3
C24 C29 H29 120.3
Ru1 C29 H29 120.3
C25 C30 C31 114.9(5)
C25 C30 C32 110.0(5)
C31 C30 C32 109.7(5)
C25 C30 H30 107.3
C31 C30 H30 107.3
C32 C30 H30 107.3
C30 C31 H31A 109.5
C30 C31 H31B 109.5
H31A C31 H31B 109.5
C30 C31 H31C 109.5
H31A C31 H31C 109.5
H31B C31 H31C 109.5
C30 C32 H32A 109.5
C30 C32 H32B 109.5
H32A C32 H32B 109.5
C30 C32 H32C 109.5
H32A C32 H32C 109.5
H32B C32 H32C 109.5
C28 C33 H33A 109.5
C28 C33 H33B 109.5
H33A C33 H33B 109.5
C28 C33 H33C 109.5
H33A C33 H33C 109.5
H33B C33 H33C 109.5
C1A Ru1A N1A 81.77(18)
C1A Ru1A C24A 130.3(2)
N1A Ru1A C24A 89.39(18)
C1A Ru1A C29A 99.1(2)
N1A Ru1A C29A 107.03(18)
C24A Ru1A C29A 37.73(18)
C1A Ru1A C27A 109.5(2)
N1A Ru1A C27A 167.53(18)
C24A Ru1A C27A 79.27(19)
C29A Ru1A C27A 66.78(19)
C1A Ru1A C28A 89.71(19)
N1A Ru1A C28A 141.61(19)
C24A Ru1A C28A 67.99(18)
C29A Ru1A C28A 37.43(18)
C27A Ru1A C28A 37.17(19)
C1A Ru1A C26A 145.9(2)
N1A Ru1A C26A 131.79(19)
C24A Ru1A C26A 65.67(19)
C29A Ru1A C26A 78.50(19)
C27A Ru1A C26A 37.99(19)
C28A Ru1A C26A 67.58(19)
C1A Ru1A C25A 166.4(2)
N1A Ru1A C25A 100.57(18)
C24A Ru1A C25A 37.09(18)
C29A Ru1A C25A 67.4(2)
C27A Ru1A C25A 67.21(19)
C28A Ru1A C25A 80.17(19)
C26A Ru1A C25A 35.91(19)
C1A Ru1A Cl1A 92.13(15)
N1A Ru1A Cl1A 86.93(12)
C24A Ru1A Cl1A 136.36(15)
C29A Ru1A Cl1A 163.14(14)
C27A Ru1A Cl1A 97.66(15)
C28A Ru1A Cl1A 130.96(15)
C26A Ru1A Cl1A 85.15(14)
C25A Ru1A Cl1A 101.30(15)
C5A N1A N2A 105.1(4)
C5A N1A Ru1A 131.5(4)
N2A N1A Ru1A 123.4(3)
C7A N2A N1A 111.0(4)
C7A N2A C4A 125.4(5)
N1A N2A C4A 123.1(4)
C2A C1A C12A 117.8(5)
C2A C1A Ru1A 124.8(4)
C12A C1A Ru1A 117.3(4)
C1A C2A C3A 122.3(5)
C1A C2A C18A 125.1(5)
C3A C2A C18A 112.3(4)
C4A C3A C11A 116.1(5)
C4A C3A C2A 124.9(4)
C11A C3A C2A 119.0(4)
C8A C4A C3A 122.7(5)
C8A C4A N2A 116.7(5)
C3A C4A N2A 120.5(4)
N1A C5A C6A 110.9(5)
N1A C5A H5A 124.6
C6A C5A H5A 124.6
C7A C6A C5A 105.4(5)
C7A C6A H6A 127.3
C5A C6A H6A 127.3
N2A C7A C6A 107.7(5)
N2A C7A H7A 126.2
C6A C7A H7A 126.2
C9A C8A C4A 119.6(5)
C9A C8A H8A 120.2
C4A C8A H8A 120.2
C8A C9A C10A 119.3(5)
C8A C9A H9A 120.4
C10A C9A H9A 120.4
C11A C10A C9A 120.7(5)
C11A C10A H10A 119.6
C9A C10A H10A 119.6
C10A C11A C3A 121.6(5)
C10A C11A H11A 119.2
C3A C11A H11A 119.2
C17A C12A C13A 117.0(5)
C17A C12A C1A 120.3(5)
C13A C12A C1A 122.5(5)
C14A C13A C12A 121.7(6)
C14A C13A H13A 119.1
C12A C13A H13A 119.1
C15A C14A C13A 120.3(6)
C15A C14A H14A 119.9
C13A C14A H14A 119.9
C16A C15A C14A 119.3(5)
C16A C15A H15A 120.4
C14A C15A H15A 120.4
C15A C16A C17A 121.0(5)
C15A C16A H16A 119.5
C17A C16A H16A 119.5
C12A C17A C16A 120.7(5)
C12A C17A H17A 119.6
C16A C17A H17A 119.6
C23A C18A C19A 117.1(5)
C23A C18A C2A 121.8(5)
C19A C18A C2A 121.1(5)
C20A C19A C18A 121.8(5)
C20A C19A H19A 119.1
C18A C19A H19A 119.1
C21A C20A C19A 120.9(6)
C21A C20A H20A 119.6
C19A C20A H20A 119.6
C20A C21A C22A 119.0(6)
C20A C21A H21A 120.5
C22A C21A H21A 120.5
C21A C22A C23A 119.8(6)
C21A C22A H22A 120.1
C23A C22A H22A 120.1
C18A C23A C22A 121.4(6)
C18A C23A H23A 119.3
C22A C23A H23A 119.3
C29A C24A C25A 122.9(5)
C29A C24A Ru1A 72.2(3)
C25A C24A Ru1A 75.9(3)
C29A C24A H24A 118.3
C25A C24A H24A 118.3
Ru1A C24A H24A 118.3
C26A C25A C24A 116.1(5)
C26A C25A C30A 123.2(5)
C24A C25A C30A 120.7(5)
C26A C25A Ru1A 70.1(3)
C24A C25A Ru1A 67.0(3)
C30A C25A Ru1A 131.7(4)
C25A C26A C27A 122.2(5)
C25A C26A Ru1A 74.0(3)
C27A C26A Ru1A 69.9(3)
C25A C26A H26A 118.3
C27A C26A H26A 118.3
Ru1A C26A H26A 118.3
C28A C27A C26A 120.2(5)
C28A C27A Ru1A 71.8(3)
C26A C27A Ru1A 72.1(3)
C28A C27A H27A 119.5
C26A C27A H27A 119.5
Ru1A C27A H27A 119.5
C27A C28A C29A 118.1(5)
C27A C28A C33A 121.7(5)
C29A C28A C33A 120.1(5)
C27A C28A Ru1A 71.1(3)
C29A C28A Ru1A 70.6(3)
C33A C28A Ru1A 129.8(4)
C24A C29A C28A 120.2(5)
C24A C29A Ru1A 70.0(3)
C28A C29A Ru1A 72.0(3)
C24A C29A H29A 119.2
C28A C29A H29A 119.2
Ru1A C29A H29A 119.2
C25A C30A C31A 114.2(5)
C25A C30A C32A 109.4(5)
C31A C30A C32A 111.0(5)
C25A C30A H30A 107.3
C31A C30A H30A 107.3
C32A C30A H30A 107.3
C30A C31A H31D 109.5
C30A C31A H31E 109.5
H31D C31A H31E 109.5
C30A C31A H31F 109.5
H31D C31A H31F 109.5
H31E C31A H31F 109.5
C30A C32A H32D 109.5
C30A C32A H32E 109.5
H32D C32A H32E 109.5
C30A C32A H32F 109.5
H32D C32A H32F 109.5
H32E C32A H32F 109.5
C28A C33A H33D 109.5
C28A C33A H33E 109.5
H33D C33A H33E 109.5
C28A C33A H33F 109.5
H33D C33A H33F 109.5
H33E C33A H33F 109.5
H1B O1 H2B 99.8

loop_
_geom_bond_atom_site_label_1
_geom_bond_atom_site_label_2
_geom_bond_distance
Ru1 N1 2.074(5)
Ru1 C1 2.103(5)
Ru1 C24 2.146(5)
Ru1 C27 2.189(5)
Ru1 C29 2.197(5)
Ru1 C26 2.215(5)
Ru1 C28 2.219(5)
Ru1 C25 2.290(5)
Ru1 Cl1 2.4267(14)
N1 C5 1.328(7)
N1 N2 1.367(6)
N2 C7 1.358(7)
N2 C4 1.449(6)
C1 C2 1.342(7)
C1 C12 1.490(7)
C2 C18 1.497(7)
C2 C3 1.506(7)
C3 C4 1.389(7)
C3 C11 1.396(7)
C4 C8 1.381(7)
C5 C6 1.389(7)
C5 H5 0.9500
C6 C7 1.344(8)
C6 H6 0.9500
C7 H7 0.9500
C8 C9 1.384(7)
C8 H8 0.9500
C9 C10 1.359(8)
C9 H9 0.9500
C10 C11 1.385(7)
C10 H10 0.9500
C11 H11 0.9500
C12 C13 1.390(8)
C12 C17 1.397(7)
C13 C14 1.388(8)
C13 H13 0.9500
C14 C15 1.375(8)
C14 H14 0.9500
C15 C16 1.370(8)
C15 H15 0.9500
C16 C17 1.361(7)
C16 H16 0.9500
C17 H17 0.9500
C18 C23 1.384(7)
C18 C19 1.398(7)
C19 C20 1.378(8)
C19 H19 0.9500
C20 C21 1.382(8)
C20 H20 0.9500
C21 C22 1.356(9)
C21 H21 0.9500
C22 C23 1.388(8)
C22 H22 0.9500
C23 H23 0.9500
C24 C25 1.411(7)
C24 C29 1.421(7)
C24 H24 1.0000
C25 C26 1.400(7)
C25 C30 1.504(7)
C26 C27 1.410(7)
C26 H26 1.0000
C27 C28 1.399(7)
C27 H27 1.0000
C28 C29 1.420(7)
C28 C33 1.507(8)
C29 H29 1.0000
C30 C31 1.514(8)
C30 C32 1.527(7)
C30 H30 1.0000
C31 H31A 0.9800
C31 H31B 0.9800
C31 H31C 0.9800
C32 H32A 0.9800
C32 H32B 0.9800
C32 H32C 0.9800
C33 H33A 0.9800
C33 H33B 0.9800
C33 H33C 0.9800
Ru1A C1A 2.079(5)
Ru1A N1A 2.095(4)
Ru1A C24A 2.163(5)
Ru1A C29A 2.192(5)
Ru1A C27A 2.201(5)
Ru1A C28A 2.210(5)
Ru1A C26A 2.231(5)
Ru1A C25A 2.281(5)
Ru1A Cl1A 2.4284(14)
N1A C5A 1.323(7)
N1A N2A 1.359(6)
N2A C7A 1.343(6)
N2A C4A 1.440(6)
C1A C2A 1.347(7)
C1A C12A 1.516(7)
C2A C3A 1.493(7)
C2A C18A 1.508(7)
C3A C4A 1.397(6)
C3A C11A 1.399(6)
C4A C8A 1.386(7)
C5A C6A 1.395(7)
C5A H5A 0.9500
C6A C7A 1.351(7)
C6A H6A 0.9500
C7A H7A 0.9500
C8A C9A 1.375(7)
C8A H8A 0.9500
C9A C10A 1.385(8)
C9A H9A 0.9500
C10A C11A 1.379(7)
C10A H10A 0.9500
C11A H11A 0.9500
C12A C17A 1.390(7)
C12A C13A 1.393(7)
C13A C14A 1.379(7)
C13A H13A 0.9500
C14A C15A 1.378(8)
C14A H14A 0.9500
C15A C16A 1.358(8)
C15A H15A 0.9500
C16A C17A 1.398(7)
C16A H16A 0.9500
C17A H17A 0.9500
C18A C23A 1.378(7)
C18A C19A 1.384(7)
C19A C20A 1.370(7)
C19A H19A 0.9500
C20A C21A 1.358(8)
C20A H20A 0.9500
C21A C22A 1.385(8)
C21A H21A 0.9500
C22A C23A 1.388(8)
C22A H22A 0.9500
C23A H23A 0.9500
C24A C29A 1.408(7)
C24A C25A 1.418(7)
C24A H24A 1.0000
C25A C26A 1.391(7)
C25A C30A 1.508(7)
C26A C27A 1.443(7)
C26A H26A 1.0000
C27A C28A 1.406(7)
C27A H27A 1.0000
C28A C29A 1.412(7)
C28A C33A 1.496(7)
C29A H29A 1.0000
C30A C31A 1.519(7)
C30A C32A 1.532(7)
C30A H30A 1.0000
C31A H31D 0.9800
C31A H31E 0.9800
C31A H31F 0.9800
C32A H32D 0.9800
C32A H32E 0.9800
C32A H32F 0.9800
C33A H33D 0.9800
C33A H33E 0.9800
C33A H33F 0.9800
O1 H1B 0.9676
O1 H2B 1.0534

loop_
_geom_torsion_atom_site_label_1
_geom_torsion_atom_site_label_2
_geom_torsion_atom_site_label_3
_geom_torsion_atom_site_label_4
_geom_torsion
C1 Ru1 N1 C5 120.0(5)
C24 Ru1 N1 C5 -109.3(5)
C27 Ru1 N1 C5 -77.3(10)
C29 Ru1 N1 C5 -143.3(5)
C26 Ru1 N1 C5 -52.5(6)
C28 Ru1 N1 C5 -159.5(5)
C25 Ru1 N1 C5 -73.7(5)
Cl1 Ru1 N1 C5 28.6(5)
C1 Ru1 N1 N2 -62.8(4)
C24 Ru1 N1 N2 67.9(5)
C27 Ru1 N1 N2 99.9(9)
C29 Ru1 N1 N2 34.0(5)
C26 Ru1 N1 N2 124.8(4)
C28 Ru1 N1 N2 17.8(6)
C25 Ru1 N1 N2 103.6(4)
Cl1 Ru1 N1 N2 -154.2(4)
C5 N1 N2 C7 1.3(6)
Ru1 N1 N2 C7 -176.6(4)
C5 N1 N2 C4 173.0(5)
Ru1 N1 N2 C4 -4.9(7)
N1 Ru1 C1 C2 63.0(5)
C24 Ru1 C1 C2 -20.5(6)
C27 Ru1 C1 C2 -112.8(5)
C29 Ru1 C1 C2 -44.3(5)
C26 Ru1 C1 C2 -127.2(5)
C28 Ru1 C1 C2 -80.9(5)
C25 Ru1 C1 C2 -39.8(11)
Cl1 Ru1 C1 C2 147.6(5)
N1 Ru1 C1 C12 -115.6(4)
C24 Ru1 C1 C12 160.9(4)
C27 Ru1 C1 C12 68.6(4)
C29 Ru1 C1 C12 137.1(4)
C26 Ru1 C1 C12 54.2(6)
C28 Ru1 C1 C12 100.5(4)
C25 Ru1 C1 C12 141.6(7)
Cl1 Ru1 C1 C12 -31.0(4)
C12 C1 C2 C18 -6.1(8)
Ru1 C1 C2 C18 175.3(4)
C12 C1 C2 C3 178.2(5)
Ru1 C1 C2 C3 -0.4(8)
C1 C2 C3 C4 -50.5(8)
C18 C2 C3 C4 133.3(5)
C1 C2 C3 C11 128.6(6)
C18 C2 C3 C11 -47.5(7)
C11 C3 C4 C8 -3.9(8)
C2 C3 C4 C8 175.3(5)
C11 C3 C4 N2 174.3(5)
C2 C3 C4 N2 -6.5(8)
C7 N2 C4 C8 50.3(8)
N1 N2 C4 C8 -120.2(6)
C7 N2 C4 C3 -128.1(6)
N1 N2 C4 C3 61.5(7)
N2 N1 C5 C6 -0.4(7)
Ru1 N1 C5 C6 177.3(4)
N1 C5 C6 C7 -0.7(8)
C5 C6 C7 N2 1.4(7)
N1 N2 C7 C6 -1.8(7)
C4 N2 C7 C6 -173.2(5)
C3 C4 C8 C9 2.7(9)
N2 C4 C8 C9 -175.6(5)
C4 C8 C9 C10 0.4(9)
C8 C9 C10 C11 -1.9(9)
C9 C10 C11 C3 0.5(9)
C4 C3 C11 C10 2.3(8)
C2 C3 C11 C10 -176.9(5)
C2 C1 C12 C13 123.8(6)
Ru1 C1 C12 C13 -57.6(6)
C2 C1 C12 C17 -57.7(7)
Ru1 C1 C12 C17 121.0(5)
C17 C12 C13 C14 0.8(8)
C1 C12 C13 C14 179.4(5)
C12 C13 C14 C15 -1.2(9)
C13 C14 C15 C16 -0.2(10)
C14 C15 C16 C17 2.0(10)
C15 C16 C17 C12 -2.4(9)
C13 C12 C17 C16 1.0(8)
C1 C12 C17 C16 -177.6(5)
C1 C2 C18 C23 126.2(6)
C3 C2 C18 C23 -57.7(7)
C1 C2 C18 C19 -54.7(8)
C3 C2 C18 C19 121.4(5)
C23 C18 C19 C20 0.1(8)
C2 C18 C19 C20 -179.0(5)
C18 C19 C20 C21 -0.5(9)
C19 C20 C21 C22 0.9(9)
C20 C21 C22 C23 -0.8(9)
C19 C18 C23 C22 0.1(8)
C2 C18 C23 C22 179.2(5)
C21 C22 C23 C18 0.3(9)
N1 Ru1 C24 C25 107.0(3)
C1 Ru1 C24 C25 -172.5(3)
C27 Ru1 C24 C25 -65.7(3)
C29 Ru1 C24 C25 -132.3(5)
C26 Ru1 C24 C25 -28.8(3)
C28 Ru1 C24 C25 -102.6(4)
Cl1 Ru1 C24 C25 25.3(4)
N1 Ru1 C24 C29 -120.7(3)
C1 Ru1 C24 C29 -40.2(4)
C27 Ru1 C24 C29 66.6(3)
C26 Ru1 C24 C29 103.4(3)
C28 Ru1 C24 C29 29.6(3)
C25 Ru1 C24 C29 132.3(5)
Cl1 Ru1 C24 C29 157.5(2)
C29 C24 C25 C26 -8.5(8)
Ru1 C24 C25 C26 50.2(4)
C29 C24 C25 C30 176.7(5)
Ru1 C24 C25 C30 -124.7(5)
C29 C24 C25 Ru1 -58.6(5)
N1 Ru1 C25 C26 152.3(3)
C1 Ru1 C25 C26 -107.0(9)
C24 Ru1 C25 C26 -131.8(5)
C27 Ru1 C25 C26 -28.7(3)
C29 Ru1 C25 C26 -102.2(3)
C28 Ru1 C25 C26 -65.0(3)
Cl1 Ru1 C25 C26 65.4(3)
N1 Ru1 C25 C24 -75.9(3)
C1 Ru1 C25 C24 24.8(10)
C27 Ru1 C25 C24 103.1(3)
C29 Ru1 C25 C24 29.6(3)
C26 Ru1 C25 C24 131.8(5)
C28 Ru1 C25 C24 66.8(3)
Cl1 Ru1 C25 C24 -162.8(3)
N1 Ru1 C25 C30 34.2(5)
C1 Ru1 C25 C30 135.0(8)
C24 Ru1 C25 C30 110.2(6)
C27 Ru1 C25 C30 -146.7(5)
C29 Ru1 C25 C30 139.8(5)
C26 Ru1 C25 C30 -118.1(6)
C28 Ru1 C25 C30 176.9(5)
Cl1 Ru1 C25 C30 -52.7(5)
C24 C25 C26 C27 5.4(8)
C30 C25 C26 C27 180.0(5)
Ru1 C25 C26 C27 54.1(5)
C24 C25 C26 Ru1 -48.7(4)
C30 C25 C26 Ru1 125.9(5)
N1 Ru1 C26 C25 -37.2(4)
C1 Ru1 C26 C25 156.2(3)
C24 Ru1 C26 C25 29.4(3)
C27 Ru1 C26 C25 133.4(5)
C29 Ru1 C26 C25 67.2(3)
C28 Ru1 C26 C25 104.5(4)
Cl1 Ru1 C26 C25 -117.4(3)
N1 Ru1 C26 C27 -170.6(3)
C1 Ru1 C26 C27 22.8(5)
C24 Ru1 C26 C27 -104.0(4)
C29 Ru1 C26 C27 -66.3(3)
C28 Ru1 C26 C27 -29.0(3)
C25 Ru1 C26 C27 -133.4(5)
Cl1 Ru1 C26 C27 109.2(3)
C25 C26 C27 C28 -0.2(8)
Ru1 C26 C27 C28 55.9(5)
C25 C26 C27 Ru1 -56.2(5)
N1 Ru1 C27 C28 -100.5(8)
C1 Ru1 C27 C28 61.3(4)
C24 Ru1 C27 C28 -67.8(3)
C29 Ru1 C27 C28 -29.7(3)
C26 Ru1 C27 C28 -132.2(5)
C25 Ru1 C27 C28 -104.4(4)
Cl1 Ru1 C27 C28 155.3(3)
N1 Ru1 C27 C26 31.7(10)
C1 Ru1 C27 C26 -166.6(3)
C24 Ru1 C27 C26 64.4(3)
C29 Ru1 C27 C26 102.4(4)
C28 Ru1 C27 C26 132.2(5)
C25 Ru1 C27 C26 27.8(3)
Cl1 Ru1 C27 C26 -72.6(3)
C26 C27 C28 C29 -2.4(8)
Ru1 C27 C28 C29 53.4(4)
C26 C27 C28 C33 178.6(5)
Ru1 C27 C28 C33 -125.6(5)
C26 C27 C28 Ru1 -55.8(5)
N1 Ru1 C28 C27 157.2(3)
C1 Ru1 C28 C27 -124.4(4)
C24 Ru1 C28 C27 101.3(4)
C29 Ru1 C28 C27 131.4(5)
C26 Ru1 C28 C27 29.2(3)
C25 Ru1 C28 C27 64.7(3)
Cl1 Ru1 C28 C27 -33.5(4)
N1 Ru1 C28 C29 25.8(5)
C1 Ru1 C28 C29 104.2(3)
C24 Ru1 C28 C29 -30.1(3)
C27 Ru1 C28 C29 -131.4(5)
C26 Ru1 C28 C29 -102.2(3)
C25 Ru1 C28 C29 -66.7(3)
Cl1 Ru1 C28 C29 -164.9(2)
N1 Ru1 C28 C33 -86.2(6)
C1 Ru1 C28 C33 -7.9(5)
C24 Ru1 C28 C33 -142.1(6)
C27 Ru1 C28 C33 116.6(7)
C29 Ru1 C28 C33 -112.0(7)
C26 Ru1 C28 C33 145.8(6)
C25 Ru1 C28 C33 -178.7(6)
Cl1 Ru1 C28 C33 83.1(6)
C27 C28 C29 C24 -0.4(7)
C33 C28 C29 C24 178.6(5)
Ru1 C28 C29 C24 52.9(4)
C27 C28 C29 Ru1 -53.3(4)
C33 C28 C29 Ru1 125.7(5)
C25 C24 C29 C28 6.1(8)
Ru1 C24 C29 C28 -54.4(4)
C25 C24 C29 Ru1 60.6(5)
N1 Ru1 C29 C28 -164.1(3)
C1 Ru1 C29 C28 -78.7(3)
C24 Ru1 C29 C28 131.2(5)
C27 Ru1 C29 C28 29.4(3)
C26 Ru1 C29 C28 66.5(3)
C25 Ru1 C29 C28 102.5(3)
Cl1 Ru1 C29 C28 48.8(7)
N1 Ru1 C29 C24 64.7(3)
C1 Ru1 C29 C24 150.1(3)
C27 Ru1 C29 C24 -101.8(3)
C26 Ru1 C29 C24 -64.7(3)
C28 Ru1 C29 C24 -131.2(5)
C25 Ru1 C29 C24 -28.7(3)
Cl1 Ru1 C29 C24 -82.4(6)
C26 C25 C30 C31 -17.4(8)
C24 C25 C30 C31 156.9(5)
Ru1 C25 C30 C31 73.7(6)
C26 C25 C30 C32 107.0(6)
C24 C25 C30 C32 -78.7(7)
Ru1 C25 C30 C32 -161.9(4)
C1A Ru1A N1A C5A -119.2(5)
C24A Ru1A N1A C5A 109.9(5)
C29A Ru1A N1A C5A 143.8(5)
C27A Ru1A N1A C5A 85.5(10)
C28A Ru1A N1A C5A 161.8(5)
C26A Ru1A N1A C5A 54.1(6)
C25A Ru1A N1A C5A 74.4(5)
Cl1A Ru1A N1A C5A -26.6(5)
C1A Ru1A N1A N2A 63.3(4)
C24A Ru1A N1A N2A -67.6(4)
C29A Ru1A N1A N2A -33.7(4)
C27A Ru1A N1A N2A -92.0(10)
C28A Ru1A N1A N2A -15.7(6)
C26A Ru1A N1A N2A -123.4(4)
C25A Ru1A N1A N2A -103.1(4)
Cl1A Ru1A N1A N2A 155.9(4)
C5A N1A N2A C7A -1.0(6)
Ru1A N1A N2A C7A 177.0(4)
C5A N1A N2A C4A -172.7(5)
Ru1A N1A N2A C4A 5.3(6)
N1A Ru1A C1A C2A -64.9(4)
C24A Ru1A C1A C2A 17.3(6)
C29A Ru1A C1A C2A 41.2(5)
C27A Ru1A C1A C2A 109.6(4)
C28A Ru1A C1A C2A 77.6(5)
C26A Ru1A C1A C2A 124.0(5)
C25A Ru1A C1A C2A 36.1(11)
Cl1A Ru1A C1A C2A -151.5(4)
N1A Ru1A C1A C12A 113.8(4)
C24A Ru1A C1A C12A -164.0(3)
C29A Ru1A C1A C12A -140.1(4)
C27A Ru1A C1A C12A -71.6(4)
C28A Ru1A C1A C12A -103.7(4)
C26A Ru1A C1A C12A -57.2(5)
C25A Ru1A C1A C12A -145.2(7)
Cl1A Ru1A C1A C12A 27.3(4)
C12A C1A C2A C3A -177.1(4)
Ru1A C1A C2A C3A 1.6(7)
C12A C1A C2A C18A 8.4(7)
Ru1A C1A C2A C18A -172.9(4)
C1A C2A C3A C4A 51.1(7)
C18A C2A C3A C4A -133.8(5)
C1A C2A C3A C11A -125.9(5)
C18A C2A C3A C11A 49.2(6)
C11A C3A C4A C8A 0.9(8)
C2A C3A C4A C8A -176.2(5)
C11A C3A C4A N2A -176.7(4)
C2A C3A C4A N2A 6.2(8)
C7A N2A C4A C8A -50.6(7)
N1A N2A C4A C8A 119.9(6)
C7A N2A C4A C3A 127.1(6)
N1A N2A C4A C3A -62.4(7)
N2A N1A C5A C6A 0.9(7)
Ru1A N1A C5A C6A -176.9(4)
N1A C5A C6A C7A -0.5(7)
N1A N2A C7A C6A 0.7(6)
C4A N2A C7A C6A 172.2(5)
C5A C6A C7A N2A -0.1(6)
C3A C4A C8A C9A -0.9(8)
N2A C4A C8A C9A 176.8(5)
C4A C8A C9A C10A 0.9(8)
C8A C9A C10A C11A -0.9(9)
C9A C10A C11A C3A 1.0(8)
C4A C3A C11A C10A -0.9(8)
C2A C3A C11A C10A 176.4(5)
C2A C1A C12A C17A 60.0(6)
Ru1A C1A C12A C17A -118.9(4)
C2A C1A C12A C13A -123.1(6)
Ru1A C1A C12A C13A 58.1(6)
C17A C12A C13A C14A -0.3(8)
C1A C12A C13A C14A -177.3(5)
C12A C13A C14A C15A 0.6(9)
C13A C14A C15A C16A -0.5(9)
C14A C15A C16A C17A 0.3(9)
C13A C12A C17A C16A 0.0(8)
C1A C12A C17A C16A 177.1(5)
C15A C16A C17A C12A 0.0(9)
C1A C2A C18A C23A -130.1(6)
C3A C2A C18A C23A 55.0(7)
C1A C2A C18A C19A 51.3(7)
C3A C2A C18A C19A -123.7(5)
C23A C18A C19A C20A 0.5(8)
C2A C18A C19A C20A 179.2(5)
C18A C19A C20A C21A -0.1(9)
C19A C20A C21A C22A 0.1(10)
C20A C21A C22A C23A -0.6(10)
C19A C18A C23A C22A -1.0(8)
C2A C18A C23A C22A -179.7(5)
C21A C22A C23A C18A 1.0(10)
C1A Ru1A C24A C29A 40.8(4)
N1A Ru1A C24A C29A 119.5(3)
C27A Ru1A C24A C29A -65.7(3)
C28A Ru1A C24A C29A -28.7(3)
C26A Ru1A C24A C29A -103.1(3)
C25A Ru1A C24A C29A -132.0(5)
Cl1A Ru1A C24A C29A -155.6(2)
C1A Ru1A C24A C25A 172.8(3)
N1A Ru1A C24A C25A -108.6(3)
C29A Ru1A C24A C25A 132.0(5)
C27A Ru1A C24A C25A 66.2(3)
C28A Ru1A C24A C25A 103.3(3)
C26A Ru1A C24A C25A 28.9(3)
Cl1A Ru1A C24A C25A -23.6(4)
C29A C24A C25A C26A 5.8(7)
Ru1A C24A C25A C26A -51.7(4)
C29A C24A C25A C30A -176.5(5)
Ru1A C24A C25A C30A 126.0(5)
C29A C24A C25A Ru1A 57.5(4)
C1A Ru1A C25A C26A 107.3(8)
N1A Ru1A C25A C26A -153.9(3)
C24A Ru1A C25A C26A 131.4(5)
C29A Ru1A C25A C26A 101.9(3)
C27A Ru1A C25A C26A 28.7(3)
C28A Ru1A C25A C26A 65.1(3)
Cl1A Ru1A C25A C26A -65.0(3)
C1A Ru1A C25A C24A -24.1(10)
N1A Ru1A C25A C24A 74.7(3)
C29A Ru1A C25A C24A -29.5(3)
C27A Ru1A C25A C24A -102.8(3)
C28A Ru1A C25A C24A -66.3(3)
C26A Ru1A C25A C24A -131.4(5)
Cl1A Ru1A C25A C24A 163.6(3)
C1A Ru1A C25A C30A -135.4(8)
N1A Ru1A C25A C30A -36.6(5)
C24A Ru1A C25A C30A -111.3(6)
C29A Ru1A C25A C30A -140.8(6)
C27A Ru1A C25A C30A 145.9(6)
C28A Ru1A C25A C30A -177.6(6)
C26A Ru1A C25A C30A 117.3(7)
Cl1A Ru1A C25A C30A 52.3(5)
C24A C25A C26A C27A -2.7(7)
C30A C25A C26A C27A 179.7(5)
Ru1A C25A C26A C27A -52.9(4)
C24A C25A C26A Ru1A 50.2(4)
C30A C25A C26A Ru1A -127.5(5)
C1A Ru1A C26A C25A -156.5(4)
N1A Ru1A C26A C25A 35.4(4)
C24A Ru1A C26A C25A -29.8(3)
C29A Ru1A C26A C25A -67.2(3)
C27A Ru1A C26A C25A -134.1(5)
C28A Ru1A C26A C25A -104.8(4)
Cl1A Ru1A C26A C25A 116.9(3)
C1A Ru1A C26A C27A -22.4(5)
N1A Ru1A C26A C27A 169.5(3)
C24A Ru1A C26A C27A 104.3(3)
C29A Ru1A C26A C27A 66.8(3)
C28A Ru1A C26A C27A 29.3(3)
C25A Ru1A C26A C27A 134.1(5)
Cl1A Ru1A C26A C27A -109.0(3)
C25A C26A C27A C28A -0.7(8)
Ru1A C26A C27A C28A -55.4(4)
C25A C26A C27A Ru1A 54.7(5)
C1A Ru1A C27A C28A -61.5(4)
N1A Ru1A C27A C28A 92.5(9)
C24A Ru1A C27A C28A 67.6(3)
C29A Ru1A C27A C28A 30.2(3)
C26A Ru1A C27A C28A 131.5(5)
C25A Ru1A C27A C28A 104.3(3)
Cl1A Ru1A C27A C28A -156.6(3)
C1A Ru1A C27A C26A 166.9(3)
N1A Ru1A C27A C26A -39.0(10)
C24A Ru1A C27A C26A -64.0(3)
C29A Ru1A C27A C26A -101.4(3)
C28A Ru1A C27A C26A -131.5(5)
C25A Ru1A C27A C26A -27.2(3)
Cl1A Ru1A C27A C26A 71.9(3)
C26A C27A C28A C29A 1.1(7)
Ru1A C27A C28A C29A -54.4(4)
C26A C27A C28A C33A -178.7(5)
Ru1A C27A C28A C33A 125.7(5)
C26A C27A C28A Ru1A 55.5(4)
C1A Ru1A C28A C27A 124.0(3)
N1A Ru1A C28A C27A -159.7(3)
C24A Ru1A C28A C27A -101.6(3)
C29A Ru1A C28A C27A -130.5(5)
C26A Ru1A C28A C27A -29.9(3)
C25A Ru1A C28A C27A -65.0(3)
Cl1A Ru1A C28A C27A 31.5(4)
C1A Ru1A C28A C29A -105.5(3)
N1A Ru1A C28A C29A -29.2(4)
C24A Ru1A C28A C29A 28.9(3)
C27A Ru1A C28A C29A 130.5(5)
C26A Ru1A C28A C29A 100.6(3)
C25A Ru1A C28A C29A 65.5(3)
Cl1A Ru1A C28A C29A 162.0(3)
C1A Ru1A C28A C33A 8.0(5)
N1A Ru1A C28A C33A 84.3(6)
C24A Ru1A C28A C33A 142.4(6)
C29A Ru1A C28A C33A 113.5(7)
C27A Ru1A C28A C33A -116.0(7)
C26A Ru1A C28A C33A -145.9(6)
C25A Ru1A C28A C33A 179.0(6)
Cl1A Ru1A C28A C33A -84.5(5)
C25A C24A C29A C28A -5.5(7)
Ru1A C24A C29A C28A 53.7(4)
C25A C24A C29A Ru1A -59.2(5)
C27A C28A C29A C24A 1.8(7)
C33A C28A C29A C24A -178.3(5)
Ru1A C28A C29A C24A -52.8(4)
C27A C28A C29A Ru1A 54.6(4)
C33A C28A C29A Ru1A -125.5(5)
C1A Ru1A C29A C24A -149.7(3)
N1A Ru1A C29A C24A -65.6(3)
C27A Ru1A C29A C24A 102.9(3)
C28A Ru1A C29A C24A 132.9(4)
C26A Ru1A C29A C24A 64.9(3)
C25A Ru1A C29A C24A 29.1(3)
Cl1A Ru1A C29A C24A 79.2(6)
C1A Ru1A C29A C28A 77.4(3)
N1A Ru1A C29A C28A 161.5(3)
C24A Ru1A C29A C28A -132.9(4)
C27A Ru1A C29A C28A -30.0(3)
C26A Ru1A C29A C28A -68.0(3)
C25A Ru1A C29A C28A -103.8(3)
Cl1A Ru1A C29A C28A -53.7(7)
C26A C25A C30A C31A 19.7(8)
C24A C25A C30A C31A -157.9(5)
Ru1A C25A C30A C31A -72.5(7)
C26A C25A C30A C32A -105.4(6)
C24A C25A C30A C32A 77.1(7)
Ru1A C25A C30A C32A 162.4(4)
